data_7031312
loop_
_publ_author_name
'Arnold, Polly L.'
'Cadenbach, Thomas'
'Marr, Isobel H.'
'Fyfe, Andrew A.'
'Bell, Nicola L.'
'Bellabarba, Ronan'
'Tooze, Robert P.'
'Love, Jason B.'

_publ_section_title
;
 Homo- and heteroleptic alkoxycarbene f-element complexes and their
 reactivity towards acidic N-H and C-H bonds.
;
_journal_issue 38
_journal_name_full 'Dalton transactions (Cambridge, England : 2003)'
_journal_page_first 14346
_journal_page_last 14358
_journal_paper_doi 10.1039/c4dt01442a
_journal_volume 43
_journal_year 2014
_chemical_formula_moiety 'C25 H39 N4 O2 Y'
_chemical_formula_sum 'C25 H39 N4 O2 Y'
_chemical_formula_weight 516.51
_chemical_name_systematic
;
 ?
;
_space_group_crystal_system triclinic
_space_group_IT_number 2
_space_group_name_Hall '-P 1'
_space_group_name_H-M_alt 'P -1'
_symmetry_space_group_name_Hall '-P 1'
_symmetry_space_group_name_H-M 'P -1'
_atom_sites_solution_hydrogens geom
_audit_creation_method SHELXL-2014
_cell_angle_alpha 109.721(9)
_cell_angle_beta 90.413(8)
_cell_angle_gamma 91.683(9)
_cell_formula_units_Z 4
_cell_length_a 10.0822(11)
_cell_length_b 16.768(2)
_cell_length_c 17.2137(15)
_cell_measurement_reflns_used 4982
_cell_measurement_temperature 173(2)
_cell_measurement_theta_max 26.9960
_cell_measurement_theta_min 3.6610
_cell_volume 2737.8(5)
_computing_cell_refinement
;
CrysAlisPro, Oxford Diffraction Ltd.,
Version 1.171.34.40 (release 27-08-2010 CrysAlis171 .NET)
(compiled Aug 27 2010,11:50:40)
;
_computing_data_collection
;
CrysAlisPro, Oxford Diffraction Ltd.,
Version 1.171.34.40 (release 27-08-2010 CrysAlis171 .NET)
(compiled Aug 27 2010,11:50:40)
;
_computing_data_reduction
;
CrysAlisPro, Oxford Diffraction Ltd.,
Version 1.171.34.40 (release 27-08-2010 CrysAlis171 .NET)
(compiled Aug 27 2010,11:50:40)
;
_computing_molecular_graphics ortep
_computing_publication_material ortep
_computing_structure_refinement 'SHELXL-2014 (Sheldrick, SHELXL-2014)'
_computing_structure_solution SIR-92
_diffrn_ambient_temperature 173(2)
_diffrn_detector_area_resol_mean 16.1042
_diffrn_measured_fraction_theta_full 0.997
_diffrn_measured_fraction_theta_max 0.850
_diffrn_measurement_device_type 'Xcalibur, Eos'
_diffrn_measurement_method '\w scans'
_diffrn_radiation_monochromator graphite
_diffrn_radiation_source 'Enhance (Mo) X-ray Source'
_diffrn_radiation_type MoK\a
_diffrn_radiation_wavelength 0.71073
_diffrn_reflns_av_R_equivalents 0.0382
_diffrn_reflns_av_unetI/netI 0.0747
_diffrn_reflns_Laue_measured_fraction_full 0.997
_diffrn_reflns_Laue_measured_fraction_max 0.850
_diffrn_reflns_limit_h_max 13
_diffrn_reflns_limit_h_min -13
_diffrn_reflns_limit_k_max 23
_diffrn_reflns_limit_k_min -22
_diffrn_reflns_limit_l_max 19
_diffrn_reflns_limit_l_min -22
_diffrn_reflns_number 25848
_diffrn_reflns_point_group_measured_fraction_full 0.997
_diffrn_reflns_point_group_measured_fraction_max 0.850
_diffrn_reflns_theta_full 27.000
_diffrn_reflns_theta_max 29.740
_diffrn_reflns_theta_min 3.145
_exptl_absorpt_coefficient_mu 2.156
_exptl_absorpt_correction_T_max 0.660
_exptl_absorpt_correction_T_min 0.535
_exptl_absorpt_correction_type multi-scan
_exptl_absorpt_process_details
;
CrysAlisPro, Agilent Technologies,
Version 1.171.36.24 (release 03-12-2012 CrysAlis171 .NET)
(compiled Dec  3 2012,18:21:49)
Empirical absorption correction using spherical harmonics,
 implemented in SCALE3 ABSPACK scaling algorithm.
;
_exptl_crystal_colour colourless
_exptl_crystal_density_diffrn 1.253
_exptl_crystal_density_method 'not measured'
_exptl_crystal_description plates
_exptl_crystal_F_000 1088
_exptl_crystal_size_max 0.30
_exptl_crystal_size_mid 0.25
_exptl_crystal_size_min 0.20
_refine_diff_density_max 0.487
_refine_diff_density_min -0.509
_refine_diff_density_rms 0.072
_refine_ls_extinction_method none
_refine_ls_goodness_of_fit_ref 1.037
_refine_ls_hydrogen_treatment constr
_refine_ls_matrix_type full
_refine_ls_number_parameters 602
_refine_ls_number_reflns 13239
_refine_ls_number_restraints 46
_refine_ls_restrained_S_all 1.040
_refine_ls_R_factor_all 0.0854
_refine_ls_R_factor_gt 0.0480
_refine_ls_shift/su_max 0.001
_refine_ls_shift/su_mean 0.000
_refine_ls_structure_factor_coef Fsqd
_refine_ls_weighting_details 'w=1/[\s^2^(Fo^2^)+(0.0252P)^2^+0.9753P] where P=(Fo^2^+2Fc^2^)/3'
_refine_ls_weighting_scheme calc
_refine_ls_wR_factor_gt 0.0778
_refine_ls_wR_factor_ref 0.0888
_reflns_Friedel_coverage 0.000
_reflns_number_gt 9371
_reflns_number_total 13239
_reflns_threshold_expression 'I > 2\s(I)'
_cod_data_source_file c4dt01442a2.cif
_cod_data_source_block 2-Y
_cod_depositor_comments 'Adding full bibliography for 7031309--7031319.cif.'
_cod_original_cell_volume 2737.7(5)
_cod_database_code 7031312
_shelx_space_group_comment
;
The symmetry employed for this shelxl refinement is uniquely defined
by the following loop, which should always be used as a source of
symmetry information in preference to the above space-group names.
They are only intended as comments.
;
_shelxl_version_number 2014-3

loop_
_space_group_symop_operation_xyz
'x, y, z'
'-x, -y, -z'

loop_
_atom_site_label
_atom_site_type_symbol
_atom_site_fract_x
_atom_site_fract_y
_atom_site_fract_z
_atom_site_U_iso_or_equiv
_atom_site_adp_type
_atom_site_occupancy
_atom_site_site_symmetry_order
_atom_site_calc_flag
_atom_site_refinement_flags_posn
_atom_site_refinement_flags_adp
_atom_site_refinement_flags_occupancy
_atom_site_disorder_assembly
_atom_site_disorder_group
Y1 Y 0.55905(2) 0.29991(2) 0.28171(2) 0.02207(7) Uani 1 1 d . . . . .
Y2 Y 0.87013(2) 0.23494(2) -0.16809(2) 0.02268(7) Uani 1 1 d . . . . .
O1 O 0.51519(17) 0.28676(12) 0.39672(11) 0.0328(5) Uani 1 1 d . . . . .
O2 O 0.50957(17) 0.20618(11) 0.16745(11) 0.0309(4) Uani 1 1 d . . . . .
O3 O 0.82295(18) 0.35521(11) -0.17173(12) 0.0326(5) Uani 1 1 d . . . . .
O4 O 0.83567(18) 0.11953(11) -0.26704(12) 0.0349(5) Uani 1 1 d . . . . .
N1 N 0.7944(2) 0.13011(14) 0.25171(14) 0.0297(5) Uani 1 1 d . . . . .
N2 N 0.7597(2) 0.19612(14) 0.37906(14) 0.0323(6) Uani 1 1 d . . . . .
N3 N 0.2011(2) 0.33380(15) 0.31110(14) 0.0330(6) Uani 1 1 d . . . . .
N4 N 0.2559(2) 0.29363(14) 0.18483(13) 0.0269(5) Uani 1 1 d . . . . .
N5 N 1.0879(2) 0.36150(14) -0.23456(15) 0.0329(6) Uani 1 1 d . . . . .
N6 N 1.1268(2) 0.23802(15) -0.31881(14) 0.0312(6) Uani 1 1 d . . . . .
N7 N 0.5673(2) 0.12461(15) -0.19993(14) 0.0317(6) Uani 1 1 d . . . . .
N8 N 0.5112(2) 0.25369(15) -0.15293(14) 0.0321(6) Uani 1 1 d . . . . .
C1 C 0.7406(3) 0.20197(17) 0.30269(17) 0.0284(6) Uani 1 1 d . . . . .
C2 C 0.8203(3) 0.12203(19) 0.3749(2) 0.0427(8) Uani 1 1 d . . . . .
H2A H 0.8424 0.1041 0.4200 0.051 Uiso 1 1 calc R U . . .
C3 C 0.8416(3) 0.08039(19) 0.2951(2) 0.0414(8) Uani 1 1 d . . . . .
H3A H 0.8815 0.0270 0.2725 0.050 Uiso 1 1 calc R U . . .
C4 C 0.8011(3) 0.10767(17) 0.16145(18) 0.0352(7) Uani 1 1 d . . . . .
H4A H 0.7745 0.1580 0.1470 0.042 Uiso 1 1 calc R U . . .
C5 C 0.7046(3) 0.0348(2) 0.1184(2) 0.0503(9) Uani 1 1 d . . . . .
H5A H 0.6153 0.0491 0.1398 0.075 Uiso 1 1 calc R U . . .
H5B H 0.7319 -0.0163 0.1288 0.075 Uiso 1 1 calc R U . . .
H5C H 0.7041 0.0246 0.0589 0.075 Uiso 1 1 calc R U . . .
C6 C 0.9427(3) 0.0878(2) 0.1332(2) 0.0562(10) Uani 1 1 d . . . . .
H6A H 1.0030 0.1342 0.1656 0.084 Uiso 1 1 calc R U . . .
H6B H 0.9487 0.0813 0.0746 0.084 Uiso 1 1 calc R U . . .
H6C H 0.9677 0.0350 0.1413 0.084 Uiso 1 1 calc R U . . .
C7 C 0.7161(3) 0.25914(19) 0.45582(17) 0.0355(7) Uani 1 1 d . . . . .
H7A H 0.7544 0.3155 0.4599 0.043 Uiso 1 1 calc R U . . .
H7B H 0.7509 0.2448 0.5032 0.043 Uiso 1 1 calc R U . . .
C8 C 0.5645(3) 0.26432(18) 0.46169(17) 0.0312(7) Uani 1 1 d . . . . .
C9 C 0.5029(3) 0.1787(2) 0.4579(2) 0.0511(9) Uani 1 1 d . . . . .
H9A H 0.5248 0.1356 0.4054 0.077 Uiso 1 1 calc R U . . .
H9B H 0.4063 0.1828 0.4622 0.077 Uiso 1 1 calc R U . . .
H9C H 0.5381 0.1629 0.5037 0.077 Uiso 1 1 calc R U . . .
C10 C 0.5343(3) 0.3326(2) 0.54430(19) 0.0488(9) Uani 1 1 d . . . . .
H10A H 0.5776 0.3865 0.5468 0.073 Uiso 1 1 calc R U . . .
H10B H 0.5678 0.3155 0.5897 0.073 Uiso 1 1 calc R U . . .
H10C H 0.4381 0.3393 0.5492 0.073 Uiso 1 1 calc R U . . .
C11 C 0.3098(3) 0.31877(17) 0.26245(17) 0.0284(6) Uani 1 1 d . . . . .
C12 C 0.1196(3) 0.29345(18) 0.18527(19) 0.0353(7) Uani 1 1 d . . . . .
H12A H 0.0615 0.2783 0.1385 0.042 Uiso 1 1 calc R U . . .
C13 C 0.0846(3) 0.31900(19) 0.26489(19) 0.0394(8) Uani 1 1 d . . . . .
H13A H -0.0030 0.3256 0.2854 0.047 Uiso 1 1 calc R U . . .
C14 C 0.2083(3) 0.3642(2) 0.40173(18) 0.0464(9) Uani 1 1 d . . . . .
H14A H 0.3023 0.3610 0.4191 0.056 Uiso 1 1 calc R U . . .
C15 C 0.1222(4) 0.3082(3) 0.4353(2) 0.0864(14) Uani 1 1 d . . . . .
H15A H 0.1516 0.2497 0.4132 0.130 Uiso 1 1 calc R U . . .
H15B H 0.0295 0.3102 0.4186 0.130 Uiso 1 1 calc R U . . .
H15C H 0.1298 0.3285 0.4956 0.130 Uiso 1 1 calc R U . . .
C16 C 0.1696(4) 0.4563(2) 0.4347(2) 0.0737(13) Uani 1 1 d . . . . .
H16A H 0.2311 0.4907 0.4142 0.111 Uiso 1 1 calc R U . . .
H16B H 0.1738 0.4766 0.4952 0.111 Uiso 1 1 calc R U . . .
H16C H 0.0791 0.4612 0.4161 0.111 Uiso 1 1 calc R U . . .
C17 C 0.3340(3) 0.26380(18) 0.10997(16) 0.0319(7) Uani 1 1 d . . . . .
H17A H 0.3962 0.3100 0.1085 0.038 Uiso 1 1 calc R U . . .
H17B H 0.2735 0.2502 0.0613 0.038 Uiso 1 1 calc R U . . .
C18 C 0.4138(3) 0.18485(17) 0.10384(16) 0.0286(6) Uani 1 1 d . . . . .
C19 C 0.3206(3) 0.11380(18) 0.11109(18) 0.0394(8) Uani 1 1 d . . . . .
H19A H 0.2816 0.1316 0.1660 0.059 Uiso 1 1 calc R U . . .
H19B H 0.3710 0.0626 0.1029 0.059 Uiso 1 1 calc R U . . .
H19C H 0.2499 0.1018 0.0690 0.059 Uiso 1 1 calc R U . . .
C20 C 0.4809(3) 0.1572(2) 0.01982(17) 0.0414(8) Uani 1 1 d . . . . .
H20A H 0.5388 0.2035 0.0159 0.062 Uiso 1 1 calc R U . . .
H20B H 0.4130 0.1428 -0.0242 0.062 Uiso 1 1 calc R U . . .
H20C H 0.5338 0.1074 0.0140 0.062 Uiso 1 1 calc R U . . .
C21 C 0.6375(3) 0.41710(18) 0.21179(19) 0.0359(7) Uani 1 1 d . . . . .
H21A H 0.6169 0.4140 0.1539 0.043 Uiso 1 1 calc R U . . .
C22 C 0.7550(3) 0.39101(17) 0.23883(18) 0.0320(7) Uani 1 1 d . . . . .
H22A H 0.8321 0.3667 0.2033 0.038 Uiso 1 1 calc R U . . .
C23 C 0.7563(3) 0.42056(16) 0.32550(17) 0.0291(6) Uani 1 1 d . . . . .
H23A H 0.8347 0.4210 0.3616 0.035 Uiso 1 1 calc R U . . .
C24 C 0.6398(3) 0.46469(16) 0.35179(19) 0.0335(7) Uani 1 1 d . . . . .
H24A H 0.6217 0.5014 0.4097 0.040 Uiso 1 1 calc R U . . .
C25 C 0.5664(3) 0.46219(17) 0.2818(2) 0.0378(8) Uani 1 1 d . . . . .
H25A H 0.4871 0.4966 0.2817 0.045 Uiso 1 1 calc R U . . .
C26 C 1.0593(3) 0.27758(18) -0.24860(17) 0.0293(6) Uani 1 1 d . . . . .
C27 C 1.1685(3) 0.3730(2) -0.2945(2) 0.0413(8) Uani 1 1 d . . . . .
H27A H 1.2005 0.4257 -0.2977 0.050 Uiso 1 1 calc R U . . .
C28 C 1.1930(3) 0.2961(2) -0.34732(19) 0.0410(8) Uani 1 1 d . . . . .
H28A H 1.2456 0.2835 -0.3953 0.049 Uiso 1 1 calc R U . . .
C29 C 1.1109(3) 0.14682(19) -0.36555(18) 0.0385(7) Uani 1 1 d . . . . .
H29A H 1.0775 0.1177 -0.3271 0.046 Uiso 1 1 calc R U . . .
C30 C 1.0067(3) 0.1343(2) -0.4331(2) 0.0572(10) Uani 1 1 d . . . . .
H30A H 0.9246 0.1608 -0.4086 0.086 Uiso 1 1 calc R U . . .
H30B H 0.9893 0.0736 -0.4615 0.086 Uiso 1 1 calc R U . . .
H30C H 1.0390 0.1605 -0.4727 0.086 Uiso 1 1 calc R U . . .
C31 C 1.2420(3) 0.1085(2) -0.4000(2) 0.0569(10) Uani 1 1 d . . . . .
H31A H 1.3091 0.1232 -0.3555 0.085 Uiso 1 1 calc R U . . .
H31B H 1.2710 0.1309 -0.4430 0.085 Uiso 1 1 calc R U . . .
H31C H 1.2303 0.0467 -0.4236 0.085 Uiso 1 1 calc R U . . .
C32 C 1.0292(3) 0.43058(17) -0.16882(19) 0.0372(7) Uani 1 1 d . . . . .
H32A H 1.0674 0.4853 -0.1697 0.045 Uiso 1 1 calc R U . . .
H32B H 1.0525 0.4253 -0.1148 0.045 Uiso 1 1 calc R U . . .
C33 C 0.8770(3) 0.43068(17) -0.17754(19) 0.0361(7) Uani 1 1 d . . . . .
C34 C 0.8380(3) 0.4384(2) -0.2609(2) 0.0541(9) Uani 1 1 d . . . . .
H34A H 0.7411 0.4395 -0.2653 0.081 Uiso 1 1 calc R U . . .
H34B H 0.8703 0.3897 -0.3056 0.081 Uiso 1 1 calc R U . . .
H34C H 0.8775 0.4908 -0.2651 0.081 Uiso 1 1 calc R U . . .
C35 C 0.8272(4) 0.50611(19) -0.1070(2) 0.0595(10) Uani 1 1 d . . . . .
H35A H 0.7306 0.5082 -0.1118 0.089 Uiso 1 1 calc R U . . .
H35B H 0.8685 0.5587 -0.1099 0.089 Uiso 1 1 calc R U . . .
H35C H 0.8506 0.4998 -0.0541 0.089 Uiso 1 1 calc R U . . .
C36 C 0.6194(3) 0.20494(17) -0.16485(17) 0.0281(6) Uani 1 1 d . . . . .
C37 C 0.4314(3) 0.1241(2) -0.20982(19) 0.0431(8) Uani 1 1 d . . . . .
H37A H 0.3742 0.0757 -0.2331 0.052 Uiso 1 1 calc R U . . .
C38 C 0.3957(3) 0.2049(2) -0.18034(19) 0.0435(8) Uani 1 1 d . . . . .
H38A H 0.3082 0.2249 -0.1785 0.052 Uiso 1 1 calc R U . . .
C39 C 0.5199(3) 0.34661(19) -0.11596(19) 0.0393(7) Uani 1 1 d D U . . .
H39A H 0.6131 0.3651 -0.1225 0.047 Uiso 1 1 calc R U . A 1
C42 C 0.6479(3) 0.04973(17) -0.22982(19) 0.0379(7) Uani 1 1 d . . . . .
H42A H 0.5885 -0.0013 -0.2508 0.045 Uiso 1 1 calc R U . . .
H42B H 0.7009 0.0447 -0.1832 0.045 Uiso 1 1 calc R U . . .
C43 C 0.7419(3) 0.05270(18) -0.29864(18) 0.0352(7) Uani 1 1 d . . . . .
C44 C 0.6633(3) 0.0648(2) -0.36979(19) 0.0449(8) Uani 1 1 d . . . . .
H44A H 0.6216 0.1200 -0.3506 0.067 Uiso 1 1 calc R U . . .
H44B H 0.5945 0.0197 -0.3894 0.067 Uiso 1 1 calc R U . . .
H44C H 0.7233 0.0625 -0.4150 0.067 Uiso 1 1 calc R U . . .
C45 C 0.8128(3) -0.03171(19) -0.3284(2) 0.0544(10) Uani 1 1 d . . . . .
H45A H 0.8763 -0.0310 -0.3710 0.082 Uiso 1 1 calc R U . . .
H45B H 0.7472 -0.0783 -0.3515 0.082 Uiso 1 1 calc R U . . .
H45C H 0.8600 -0.0398 -0.2819 0.082 Uiso 1 1 calc R U . . .
C46 C 1.0550(3) 0.2740(2) -0.04503(18) 0.0409(8) Uani 1 1 d . . . . .
H46A H 1.1364 0.3107 -0.0413 0.049 Uiso 1 1 calc R U . . .
C47 C 1.0504(3) 0.1863(2) -0.0767(2) 0.0470(9) Uani 1 1 d . . . . .
H47A H 1.1278 0.1501 -0.0992 0.056 Uiso 1 1 calc R U . . .
C48 C 0.9294(4) 0.1574(2) -0.0569(2) 0.0540(10) Uani 1 1 d . . . . .
H48A H 0.9053 0.0974 -0.0628 0.065 Uiso 1 1 calc R U . . .
C49 C 0.8593(3) 0.2283(3) -0.0123(2) 0.0528(10) Uani 1 1 d . . . . .
H49A H 0.7761 0.2269 0.0185 0.063 Uiso 1 1 calc R U . . .
C50 C 0.9377(3) 0.3011(2) -0.00441(18) 0.0453(8) Uani 1 1 d . . . . .
H50A H 0.9206 0.3599 0.0331 0.054 Uiso 1 1 calc R U . . .
C40A C 0.4297(9) 0.3905(6) -0.1576(6) 0.075(2) Uani 0.617(9) 1 d D U P B 1
H40A H 0.4370 0.3650 -0.2176 0.112 Uiso 0.617(9) 1 calc R U P B 1
H40B H 0.4557 0.4508 -0.1405 0.112 Uiso 0.617(9) 1 calc R U P B 1
H40C H 0.3378 0.3843 -0.1418 0.112 Uiso 0.617(9) 1 calc R U P B 1
C41A C 0.4951(12) 0.3713(5) -0.0234(4) 0.076(2) Uani 0.617(9) 1 d D U P B 1
H41A H 0.5679 0.3519 0.0031 0.115 Uiso 0.617(9) 1 calc R U P B 1
H41B H 0.4112 0.3446 -0.0147 0.115 Uiso 0.617(9) 1 calc R U P B 1
H41C H 0.4902 0.4330 0.0009 0.115 Uiso 0.617(9) 1 calc R U P B 1
C41B C 0.4197(15) 0.3770(9) -0.0471(8) 0.076(2) Uani 0.383(9) 1 d D U P B 2
H41D H 0.4441 0.3571 -0.0017 0.115 Uiso 0.383(9) 1 calc R U P B 2
H41E H 0.3310 0.3543 -0.0683 0.115 Uiso 0.383(9) 1 calc R U P B 2
H41F H 0.4197 0.4391 -0.0270 0.115 Uiso 0.383(9) 1 calc R U P B 2
C40B C 0.4928(16) 0.3813(10) -0.1865(8) 0.075(2) Uani 0.383(9) 1 d D U P B 2
H40D H 0.5512 0.3544 -0.2326 0.112 Uiso 0.383(9) 1 calc R U P B 2
H40E H 0.5101 0.4428 -0.1667 0.112 Uiso 0.383(9) 1 calc R U P B 2
H40F H 0.4000 0.3688 -0.2050 0.112 Uiso 0.383(9) 1 calc R U P B 2

loop_
_atom_site_aniso_label
_atom_site_aniso_U_11
_atom_site_aniso_U_22
_atom_site_aniso_U_33
_atom_site_aniso_U_23
_atom_site_aniso_U_13
_atom_site_aniso_U_12
Y1 0.02119(14) 0.02161(14) 0.02363(15) 0.00797(12) -0.00262(10) 0.00083(10)
Y2 0.02273(14) 0.02298(14) 0.02279(15) 0.00860(12) -0.00201(10) -0.00198(10)
O1 0.0287(11) 0.0452(12) 0.0301(11) 0.0200(10) -0.0003(8) 0.0039(9)
O2 0.0296(11) 0.0313(11) 0.0278(11) 0.0048(9) -0.0040(8) 0.0033(8)
O3 0.0320(11) 0.0240(10) 0.0439(13) 0.0142(10) 0.0001(9) -0.0008(8)
O4 0.0343(11) 0.0303(11) 0.0327(12) 0.0018(9) 0.0010(9) -0.0086(9)
N1 0.0321(13) 0.0244(12) 0.0311(14) 0.0071(11) -0.0009(10) 0.0048(10)
N2 0.0317(13) 0.0328(14) 0.0312(14) 0.0091(12) -0.0074(10) 0.0058(10)
N3 0.0254(13) 0.0463(15) 0.0271(14) 0.0118(12) -0.0004(10) 0.0081(11)
N4 0.0241(12) 0.0305(13) 0.0261(13) 0.0095(11) -0.0032(10) 0.0013(10)
N5 0.0322(14) 0.0316(14) 0.0350(15) 0.0124(12) -0.0015(11) -0.0104(11)
N6 0.0315(13) 0.0368(14) 0.0273(13) 0.0139(12) 0.0028(10) -0.0036(10)
N7 0.0276(13) 0.0377(14) 0.0329(14) 0.0167(12) 0.0007(10) -0.0066(11)
N8 0.0255(13) 0.0422(15) 0.0308(14) 0.0150(12) 0.0013(10) 0.0030(11)
C1 0.0264(15) 0.0255(15) 0.0319(17) 0.0083(13) -0.0044(12) -0.0013(11)
C2 0.053(2) 0.0403(19) 0.040(2) 0.0197(16) -0.0085(15) 0.0150(15)
C3 0.0461(19) 0.0316(17) 0.050(2) 0.0168(16) -0.0014(15) 0.0169(14)
C4 0.0480(19) 0.0248(15) 0.0332(18) 0.0097(14) 0.0044(14) 0.0076(13)
C5 0.061(2) 0.041(2) 0.041(2) 0.0038(17) -0.0087(16) 0.0031(17)
C6 0.057(2) 0.058(2) 0.057(2) 0.022(2) 0.0197(18) 0.0077(18)
C7 0.0350(17) 0.0415(18) 0.0268(16) 0.0074(14) -0.0076(13) 0.0010(13)
C8 0.0334(16) 0.0363(17) 0.0246(16) 0.0116(14) -0.0016(12) -0.0008(13)
C9 0.055(2) 0.053(2) 0.053(2) 0.0285(19) -0.0006(17) -0.0084(17)
C10 0.049(2) 0.055(2) 0.037(2) 0.0081(17) 0.0017(15) 0.0065(16)
C11 0.0268(15) 0.0325(16) 0.0267(16) 0.0112(13) -0.0022(12) 0.0022(12)
C12 0.0232(15) 0.0417(18) 0.0398(19) 0.0120(15) -0.0082(13) 0.0049(13)
C13 0.0197(15) 0.056(2) 0.042(2) 0.0157(17) -0.0058(13) 0.0081(14)
C14 0.0312(17) 0.080(3) 0.0257(17) 0.0133(18) 0.0010(13) 0.0165(16)
C15 0.096(3) 0.128(4) 0.054(3) 0.055(3) 0.013(2) 0.007(3)
C16 0.082(3) 0.079(3) 0.039(2) -0.009(2) -0.006(2) 0.016(2)
C17 0.0313(16) 0.0429(18) 0.0216(15) 0.0115(14) -0.0031(12) -0.0026(13)
C18 0.0286(15) 0.0325(16) 0.0195(15) 0.0023(13) -0.0025(11) -0.0036(12)
C19 0.0395(18) 0.0375(18) 0.0359(18) 0.0062(15) 0.0016(14) -0.0067(14)
C20 0.0373(18) 0.054(2) 0.0298(17) 0.0098(16) 0.0035(13) 0.0007(15)
C21 0.0410(18) 0.0355(17) 0.0384(18) 0.0230(15) -0.0056(14) -0.0073(14)
C22 0.0301(16) 0.0293(16) 0.0374(18) 0.0125(14) 0.0058(13) -0.0039(12)
C23 0.0264(15) 0.0252(15) 0.0342(17) 0.0085(13) -0.0066(12) -0.0034(11)
C24 0.0396(17) 0.0166(14) 0.0389(18) 0.0023(13) 0.0035(14) -0.0006(12)
C25 0.0314(17) 0.0248(16) 0.063(2) 0.0227(16) 0.0000(15) 0.0054(12)
C26 0.0286(15) 0.0322(16) 0.0286(16) 0.0127(13) -0.0040(12) -0.0051(12)
C27 0.0382(18) 0.045(2) 0.048(2) 0.0259(17) -0.0017(15) -0.0165(15)
C28 0.0423(19) 0.052(2) 0.0337(18) 0.0217(17) 0.0070(14) -0.0091(15)
C29 0.053(2) 0.0361(18) 0.0273(17) 0.0109(15) 0.0100(14) 0.0024(14)
C30 0.060(2) 0.055(2) 0.046(2) 0.0048(19) -0.0033(18) -0.0105(18)
C31 0.064(2) 0.059(2) 0.047(2) 0.0143(19) 0.0135(18) 0.0175(18)
C32 0.0452(19) 0.0250(16) 0.0394(19) 0.0093(14) -0.0039(14) -0.0117(13)
C33 0.0456(19) 0.0221(15) 0.0408(19) 0.0107(14) -0.0021(14) 0.0001(13)
C34 0.063(2) 0.046(2) 0.065(3) 0.0342(19) -0.0107(19) -0.0007(17)
C35 0.069(3) 0.0270(18) 0.074(3) 0.0056(18) 0.009(2) 0.0043(16)
C36 0.0272(15) 0.0339(16) 0.0265(15) 0.0148(13) -0.0003(12) -0.0016(12)
C37 0.0271(17) 0.059(2) 0.044(2) 0.0207(18) -0.0026(14) -0.0150(15)
C38 0.0234(16) 0.064(2) 0.044(2) 0.0204(18) 0.0008(14) -0.0014(15)
C39 0.0405(18) 0.0393(18) 0.0436(19) 0.0203(16) 0.0109(14) 0.0106(14)
C42 0.0405(18) 0.0261(16) 0.046(2) 0.0124(15) -0.0046(14) -0.0097(13)
C43 0.0349(17) 0.0277(16) 0.0367(18) 0.0034(14) -0.0026(13) -0.0065(13)
C44 0.046(2) 0.048(2) 0.0341(19) 0.0056(16) -0.0035(15) -0.0055(15)
C45 0.048(2) 0.0307(18) 0.071(3) -0.0006(18) -0.0037(18) 0.0013(15)
C46 0.0340(18) 0.058(2) 0.0326(18) 0.0192(17) -0.0141(13) -0.0061(15)
C47 0.042(2) 0.063(2) 0.041(2) 0.0237(18) -0.0065(15) 0.0196(17)
C48 0.074(3) 0.050(2) 0.052(2) 0.037(2) -0.0186(19) -0.0083(19)
C49 0.0324(18) 0.106(3) 0.035(2) 0.044(2) -0.0008(14) -0.002(2)
C50 0.055(2) 0.055(2) 0.0205(16) 0.0046(15) -0.0093(14) 0.0156(17)
C40A 0.084(6) 0.067(4) 0.083(5) 0.037(4) -0.017(4) 0.023(4)
C41A 0.130(7) 0.045(3) 0.052(4) 0.012(3) 0.019(4) 0.015(5)
C41B 0.130(7) 0.045(3) 0.052(4) 0.012(3) 0.019(4) 0.015(5)
C40B 0.084(6) 0.067(4) 0.083(5) 0.037(4) -0.017(4) 0.023(4)

loop_
_atom_type_symbol
_atom_type_description
_atom_type_scat_dispersion_real
_atom_type_scat_dispersion_imag
_atom_type_scat_source
C C 0.0033 0.0016 'International Tables Vol C Tables 4.2.6.8 and 6.1.1.4'
H H 0.0000 0.0000 'International Tables Vol C Tables 4.2.6.8 and 6.1.1.4'
N N 0.0061 0.0033 'International Tables Vol C Tables 4.2.6.8 and 6.1.1.4'
O O 0.0106 0.0060 'International Tables Vol C Tables 4.2.6.8 and 6.1.1.4'
Y Y -2.7962 3.5667 'International Tables Vol C Tables 4.2.6.8 and 6.1.1.4'

loop_
_geom_angle_atom_site_label_1
_geom_angle_atom_site_label_2
_geom_angle_atom_site_label_3
_geom_angle
O2 Y1 O1 123.32(7)
O2 Y1 C11 76.20(8)
O1 Y1 C11 88.19(8)
O2 Y1 C1 88.46(8)
O1 Y1 C1 75.68(8)
C11 Y1 C1 146.68(8)
O2 Y1 C23 131.22(8)
O1 Y1 C23 101.24(8)
C11 Y1 C23 128.22(8)
C1 Y1 C23 84.01(8)
O2 Y1 C24 142.82(9)
O1 Y1 C24 93.04(8)
C11 Y1 C24 99.66(9)
C1 Y1 C24 109.98(9)
C23 Y1 C24 29.98(8)
O2 Y1 C22 101.82(8)
O1 Y1 C22 130.70(8)
C11 Y1 C22 123.89(9)
C1 Y1 C22 87.86(9)
C23 Y1 C22 30.00(8)
C24 Y1 C22 49.42(8)
O2 Y1 C25 115.48(9)
O1 Y1 C25 114.84(9)
C11 Y1 C25 80.32(9)
C1 Y1 C25 132.88(8)
C23 Y1 C25 49.34(9)
C24 Y1 C25 29.82(9)
C22 Y1 C25 49.31(9)
O2 Y1 C21 93.76(8)
O1 Y1 C21 142.11(8)
C11 Y1 C21 94.09(9)
C1 Y1 C21 116.59(9)
C23 Y1 C21 49.36(9)
C24 Y1 C21 49.26(9)
C22 Y1 C21 29.87(8)
C25 Y1 C21 29.82(9)
O3 Y2 O4 124.43(8)
O3 Y2 C36 87.06(8)
O4 Y2 C36 75.92(8)
O3 Y2 C26 74.33(8)
O4 Y2 C26 90.46(8)
C36 Y2 C26 145.14(9)
O3 Y2 C46 102.35(9)
O4 Y2 C46 129.15(9)
C36 Y2 C46 129.95(9)
C26 Y2 C46 83.46(9)
O3 Y2 C47 131.80(9)
O4 Y2 C47 100.55(9)
C36 Y2 C47 123.27(10)
C26 Y2 C47 90.43(10)
C46 Y2 C47 29.61(9)
O3 Y2 C48 140.09(10)
O4 Y2 C48 94.14(10)
C36 Y2 C48 93.71(10)
C26 Y2 C48 119.51(10)
C46 Y2 C48 48.88(10)
C47 Y2 C48 29.56(10)
O3 Y2 C49 112.05(10)
O4 Y2 C49 117.07(10)
C36 Y2 C49 81.97(9)
C26 Y2 C49 132.17(9)
C46 Y2 C49 48.71(9)
C47 Y2 C49 48.68(10)
C48 Y2 C49 29.62(10)
O3 Y2 C50 91.71(9)
O4 Y2 C50 143.30(9)
C36 Y2 C50 102.55(9)
C26 Y2 C50 107.13(10)
C46 Y2 C50 29.56(9)
C47 Y2 C50 48.93(10)
C48 Y2 C50 49.16(10)
C49 Y2 C50 29.78(10)
C8 O1 Y1 145.15(17)
C18 O2 Y1 141.59(17)
C33 O3 Y2 143.89(17)
C43 O4 Y2 142.15(17)
C1 N1 C3 111.6(2)
C1 N1 C4 124.2(2)
C3 N1 C4 124.2(2)
C1 N2 C2 111.7(2)
C1 N2 C7 124.0(2)
C2 N2 C7 124.2(3)
C11 N3 C13 111.8(2)
C11 N3 C14 123.6(2)
C13 N3 C14 124.6(2)
C11 N4 C12 112.2(2)
C11 N4 C17 123.6(2)
C12 N4 C17 124.0(2)
C26 N5 C27 111.7(2)
C26 N5 C32 123.9(2)
C27 N5 C32 124.1(2)
C26 N6 C28 111.4(2)
C26 N6 C29 123.4(2)
C28 N6 C29 124.4(2)
C36 N7 C37 111.6(2)
C36 N7 C42 123.5(2)
C37 N7 C42 124.6(2)
C36 N8 C38 111.5(3)
C36 N8 C39 122.7(2)
C38 N8 C39 125.8(3)
N1 C1 N2 103.1(2)
N1 C1 Y1 133.20(19)
N2 C1 Y1 119.17(18)
C3 C2 N2 106.7(3)
C2 C3 N1 106.7(3)
N1 C4 C5 110.8(2)
N1 C4 C6 110.2(3)
C5 C4 C6 111.9(3)
N2 C7 C8 113.2(2)
O1 C8 C9 109.6(2)
O1 C8 C10 110.2(2)
C9 C8 C10 110.4(3)
O1 C8 C7 109.3(2)
C9 C8 C7 110.1(3)
C10 C8 C7 107.2(2)
N3 C11 N4 102.9(2)
N3 C11 Y1 136.34(19)
N4 C11 Y1 119.35(18)
C13 C12 N4 106.5(2)
C12 C13 N3 106.6(2)
N3 C14 C15 110.5(3)
N3 C14 C16 109.4(3)
C15 C14 C16 112.2(3)
N4 C17 C18 113.2(2)
O2 C18 C20 110.2(2)
O2 C18 C19 109.6(2)
C20 C18 C19 110.5(2)
O2 C18 C17 109.3(2)
C20 C18 C17 107.1(2)
C19 C18 C17 110.1(2)
C25 C21 C22 107.8(3)
C25 C21 Y1 74.67(16)
C22 C21 Y1 74.57(16)
C21 C22 C23 107.9(2)
C21 C22 Y1 75.56(15)
C23 C22 Y1 74.58(15)
C24 C23 C22 108.0(3)
C24 C23 Y1 75.21(15)
C22 C23 Y1 75.41(15)
C25 C24 C23 108.0(3)
C25 C24 Y1 75.38(16)
C23 C24 Y1 74.81(15)
C24 C25 C21 108.2(3)
C24 C25 Y1 74.81(16)
C21 C25 Y1 75.52(16)
N6 C26 N5 103.1(2)
N6 C26 Y2 135.69(19)
N5 C26 Y2 119.39(19)
C28 C27 N5 107.0(3)
C27 C28 N6 106.9(3)
N6 C29 C30 108.6(3)
N6 C29 C31 111.8(3)
C30 C29 C31 112.0(3)
N5 C32 C33 112.5(2)
O3 C33 C35 109.8(2)
O3 C33 C34 109.8(2)
C35 C33 C34 110.2(3)
O3 C33 C32 108.9(2)
C35 C33 C32 107.9(2)
C34 C33 C32 110.2(3)
N8 C36 N7 103.3(2)
N8 C36 Y2 134.11(19)
N7 C36 Y2 120.49(19)
C38 C37 N7 106.9(3)
C37 C38 N8 106.7(3)
N8 C39 C40A 113.3(4)
N8 C39 C41B 110.2(6)
N8 C39 C41A 108.7(4)
C40A C39 C41A 112.5(5)
N8 C39 C40B 106.3(7)
C41B C39 C40B 112.0(7)
N7 C42 C43 112.8(2)
O4 C43 C44 110.0(2)
O4 C43 C45 109.6(2)
C44 C43 C45 110.2(3)
O4 C43 C42 109.5(2)
C44 C43 C42 110.1(2)
C45 C43 C42 107.4(3)
C47 C46 C50 108.8(3)
C47 C46 Y2 75.42(17)
C50 C46 Y2 76.14(17)
C46 C47 C48 108.3(3)
C46 C47 Y2 74.97(17)
C48 C47 Y2 75.66(18)
C47 C48 C49 107.4(3)
C47 C48 Y2 74.78(18)
C49 C48 Y2 75.22(19)
C48 C49 C50 108.5(3)
C48 C49 Y2 75.15(19)
C50 C49 Y2 75.32(17)
C46 C50 C49 106.9(3)
C46 C50 Y2 74.30(17)
C49 C50 Y2 74.89(17)

loop_
_geom_bond_atom_site_label_1
_geom_bond_atom_site_label_2
_geom_bond_distance
Y1 O2 2.1073(18)
Y1 O1 2.1131(19)
Y1 C11 2.575(3)
Y1 C1 2.597(3)
Y1 C23 2.707(3)
Y1 C24 2.712(3)
Y1 C22 2.718(3)
Y1 C25 2.719(3)
Y1 C21 2.730(3)
Y2 O3 2.1066(18)
Y2 O4 2.1201(18)
Y2 C36 2.568(3)
Y2 C26 2.588(3)
Y2 C46 2.707(3)
Y2 C47 2.712(3)
Y2 C48 2.723(3)
Y2 C49 2.724(3)
Y2 C50 2.730(3)
O1 C8 1.388(3)
O2 C18 1.400(3)
O3 C33 1.398(3)
O4 C43 1.401(3)
N1 C1 1.359(3)
N1 C3 1.385(4)
N1 C4 1.473(3)
N2 C1 1.364(3)
N2 C2 1.381(4)
N2 C7 1.466(3)
N3 C11 1.361(3)
N3 C13 1.382(3)
N3 C14 1.469(4)
N4 C11 1.362(3)
N4 C12 1.375(3)
N4 C17 1.460(3)
N5 C26 1.366(3)
N5 C27 1.378(3)
N5 C32 1.462(3)
N6 C26 1.364(3)
N6 C28 1.387(3)
N6 C29 1.471(4)
N7 C36 1.364(3)
N7 C37 1.378(3)
N7 C42 1.460(4)
N8 C36 1.358(3)
N8 C38 1.387(4)
N8 C39 1.470(4)
C2 C3 1.337(4)
C4 C5 1.515(4)
C4 C6 1.522(4)
C7 C8 1.536(4)
C8 C9 1.528(4)
C8 C10 1.534(4)
C12 C13 1.344(4)
C14 C15 1.514(5)
C14 C16 1.519(5)
C17 C18 1.543(4)
C18 C20 1.531(4)
C18 C19 1.534(4)
C21 C25 1.402(4)
C21 C22 1.404(4)
C22 C23 1.404(4)
C23 C24 1.402(4)
C24 C25 1.397(4)
C27 C28 1.334(4)
C29 C30 1.518(4)
C29 C31 1.521(4)
C32 C33 1.541(4)
C33 C35 1.528(4)
C33 C34 1.533(4)
C37 C38 1.337(4)
C39 C40A 1.506(6)
C39 C41B 1.525(8)
C39 C41A 1.530(6)
C39 C40B 1.538(8)
C42 C43 1.536(4)
C43 C44 1.527(4)
C43 C45 1.533(4)
C46 C47 1.385(4)
C46 C50 1.387(4)
C47 C48 1.387(4)
C48 C49 1.393(5)
C49 C50 1.402(5)
